data_7248938
loop_
_publ_author_name
'Tian, Yiming'
'Ren, Taohong'
'Zhu, Hongjin'
'Jia, Dingxian'

_publ_section_title
;
 Bromoargentate/g-C3N4 heterojunction by in situ growth: 2-D
 bromoargentate framework with a transition metal complex linker and
 cocatalyst for enhanced photocatalytic activity via g-C3N4 hybrid
;
_journal_issue 29
_journal_name_full CrystEngComm
_journal_page_first 3911
_journal_page_last 3919
_journal_paper_doi 10.1039/D4CE00510D
_journal_volume 26
_journal_year 2024
_chemical_formula_sum 'C24 H18 Ag3 Br5 Cu2 N4 O2'
_chemical_formula_weight 1244.66
_space_group_crystal_system triclinic
_space_group_IT_number 2
_space_group_name_Hall '-P 1'
_space_group_name_H-M_alt 'P -1'
_atom_sites_solution_hydrogens geom
_audit_creation_method SHELXL-2014/7
_audit_update_record
;
2024-04-12 deposited with the CCDC.	2024-07-02 downloaded from the CCDC.
;
_cell_angle_alpha 110.378(4)
_cell_angle_beta 107.663(4)
_cell_angle_gamma 92.224(5)
_cell_formula_units_Z 2
_cell_length_a 10.4752(15)
_cell_length_b 10.9876(15)
_cell_length_c 14.3813(19)
_cell_measurement_reflns_used 9886
_cell_measurement_temperature 296(2)
_cell_measurement_theta_max 27.51
_cell_measurement_theta_min 2.64
_cell_volume 1459.0(4)
_computing_structure_refinement 'SHELXL-2014/7 (Sheldrick, 2014)'
_diffrn_ambient_temperature 296(2)
_diffrn_detector_area_resol_mean 14.63
_diffrn_measured_fraction_theta_full 0.998
_diffrn_measured_fraction_theta_max 0.998
_diffrn_measurement_device_type 'Rigaku Saturn'
_diffrn_measurement_method \w
_diffrn_radiation_type MoK\a
_diffrn_radiation_wavelength 0.71073
_diffrn_reflns_av_R_equivalents 0.1263
_diffrn_reflns_av_unetI/netI 0.0553
_diffrn_reflns_Laue_measured_fraction_full 0.998
_diffrn_reflns_Laue_measured_fraction_max 0.998
_diffrn_reflns_limit_h_max 12
_diffrn_reflns_limit_h_min -12
_diffrn_reflns_limit_k_max 13
_diffrn_reflns_limit_k_min -13
_diffrn_reflns_limit_l_max 17
_diffrn_reflns_limit_l_min -17
_diffrn_reflns_number 53670
_diffrn_reflns_point_group_measured_fraction_full 0.998
_diffrn_reflns_point_group_measured_fraction_max 0.998
_diffrn_reflns_theta_full 25.242
_diffrn_reflns_theta_max 25.350
_diffrn_reflns_theta_min 2.146
_exptl_absorpt_coefficient_mu 10.290
_exptl_absorpt_correction_T_max 0.4260
_exptl_absorpt_correction_T_min 0.2331
_exptl_absorpt_correction_type multi-scan
_exptl_absorpt_process_details 'Jacobson, R. (1998) Private communication'
_exptl_crystal_colour blue
_exptl_crystal_density_diffrn 2.833
_exptl_crystal_description rod
_exptl_crystal_F_000 1160
_exptl_crystal_size_max 0.300
_exptl_crystal_size_mid 0.100
_exptl_crystal_size_min 0.100
_refine_diff_density_max 1.573
_refine_diff_density_min -1.229
_refine_diff_density_rms 0.318
_refine_ls_extinction_method none
_refine_ls_goodness_of_fit_ref 1.093
_refine_ls_hydrogen_treatment constr
_refine_ls_matrix_type full
_refine_ls_number_parameters 361
_refine_ls_number_reflns 5325
_refine_ls_number_restraints 0
_refine_ls_restrained_S_all 1.093
_refine_ls_R_factor_all 0.0654
_refine_ls_R_factor_gt 0.0482
_refine_ls_shift/su_max 0.000
_refine_ls_shift/su_mean 0.000
_refine_ls_structure_factor_coef Fsqd
_refine_ls_weighting_details 'w=1/[\s^2^(Fo^2^)+(0.0898P)^2^] where P=(Fo^2^+2Fc^2^)/3'
_refine_ls_weighting_scheme calc
_refine_ls_wR_factor_gt 0.1311
_refine_ls_wR_factor_ref 0.1428
_reflns_Friedel_coverage 0.000
_reflns_number_gt 4323
_reflns_number_total 5325
_reflns_threshold_expression 'I > 2\s(I)'
_cod_data_source_file d4ce00510d2.cif
_cod_data_source_block a2
_cod_depositor_comments 'Adding full bibliography for 7248938.cif.'
_cod_database_code 7248938
_shelx_shelxl_version_number 2014/7
_shelx_space_group_comment
;
The symmetry employed for this shelxl refinement is uniquely defined
by the following loop, which should always be used as a source of
symmetry information in preference to the above space-group names.
They are only intended as comments.
;
_shelx_estimated_absorpt_t_min 0.233
_shelx_estimated_absorpt_t_max 0.426

loop_
_space_group_symop_operation_xyz
'x, y, z'
'-x, -y, -z'

loop_
_atom_site_label
_atom_site_type_symbol
_atom_site_fract_x
_atom_site_fract_y
_atom_site_fract_z
_atom_site_U_iso_or_equiv
_atom_site_adp_type
_atom_site_occupancy
_atom_site_site_symmetry_order
_atom_site_calc_flag
_atom_site_refinement_flags_posn
_atom_site_refinement_flags_adp
_atom_site_refinement_flags_occupancy
_atom_site_disorder_assembly
_atom_site_disorder_group
Ag1 Ag 0.46874(9) 0.83276(7) 0.48685(6) 0.0361(2) Uani 1 1 d . . . . .
Ag2 Ag 0.45742(8) 0.66854(7) 0.24182(6) 0.0345(2) Uani 1 1 d . . . . .
Ag3 Ag 0.50346(8) 0.52322(7) 0.40139(6) 0.0345(2) Uani 1 1 d . . . . .
Br1 Br 0.47576(11) 1.05648(8) 0.64512(7) 0.0339(3) Uani 1 1 d . . . . .
Br2 Br 0.34492(9) 0.63912(8) 0.04713(7) 0.0270(2) Uani 1 1 d . . . . .
Br3 Br 0.27407(9) 0.63143(9) 0.34385(7) 0.0270(2) Uani 1 1 d . . . . .
Br4 Br 0.65194(10) 0.52686(9) 0.28774(8) 0.0312(2) Uani 1 1 d . . . . .
Br5 Br 0.38865(9) 0.29690(8) 0.39429(7) 0.0284(2) Uani 1 1 d . . . . .
Cu1 Cu 0.38262(10) 0.98170(9) 0.79300(7) 0.0162(2) Uani 1 1 d . . . . .
Cu2 Cu 0.62064(9) 0.95863(9) 0.95302(7) 0.0160(2) Uani 1 1 d . . . . .
O1 O 0.4947(6) 0.8533(5) 0.8150(4) 0.0216(13) Uani 1 1 d . . . . .
O2 O 0.4950(5) 1.0849(5) 0.9399(4) 0.0165(12) Uani 1 1 d . . . . .
N1 N 0.2323(7) 0.8562(6) 0.6666(5) 0.0154(14) Uani 1 1 d . . . . .
N2 N 0.2523(7) 1.1087(6) 0.7801(5) 0.0163(14) Uani 1 1 d . . . . .
N3 N 0.7768(6) 1.0858(6) 1.0757(5) 0.0130(13) Uani 1 1 d . . . . .
N4 N 0.7526(7) 0.8333(7) 0.9618(5) 0.0190(15) Uani 1 1 d . . . . .
C1 C 0.2257(9) 0.7295(8) 0.6118(7) 0.0223(18) Uani 1 1 d . . . . .
H1 H 0.3014 0.6897 0.6292 0.027 Uiso 1 1 calc R U . . .
C2 C 0.1093(9) 0.6536(8) 0.5291(6) 0.0242(19) Uani 1 1 d . . . . .
H2 H 0.1094 0.5658 0.4907 0.029 Uiso 1 1 calc R U . . .
C3 C -0.0050(9) 0.7086(9) 0.5046(6) 0.0243(19) Uani 1 1 d . . . . .
H3 H -0.0836 0.6580 0.4509 0.029 Uiso 1 1 calc R U . . .
C4 C -0.0023(9) 0.8443(8) 0.5623(6) 0.0209(18) Uani 1 1 d . . . . .
C5 C -0.1138(9) 0.9127(9) 0.5427(7) 0.028(2) Uani 1 1 d . . . . .
H5 H -0.1962 0.8675 0.4910 0.033 Uiso 1 1 calc R U . . .
C6 C -0.1010(9) 1.0431(10) 0.5984(7) 0.030(2) Uani 1 1 d . . . . .
H6 H -0.1745 1.0864 0.5833 0.036 Uiso 1 1 calc R U . . .
C7 C 0.0234(8) 1.1158(8) 0.6803(6) 0.0201(18) Uani 1 1 d . . . . .
C8 C 0.0445(9) 1.2524(8) 0.7405(7) 0.0245(19) Uani 1 1 d . . . . .
H8 H -0.0247 1.3014 0.7281 0.029 Uiso 1 1 calc R U . . .
C9 C 0.1677(9) 1.3120(8) 0.8173(7) 0.0236(19) Uani 1 1 d . . . . .
H9 H 0.1827 1.4017 0.8572 0.028 Uiso 1 1 calc R U . . .
C10 C 0.2702(8) 1.2374(7) 0.8351(6) 0.0177(17) Uani 1 1 d . . . . .
H10 H 0.3536 1.2788 0.8870 0.021 Uiso 1 1 calc R U . . .
C11 C 0.1313(8) 1.0503(8) 0.7017(6) 0.0175(17) Uani 1 1 d . . . . .
C12 C 0.1191(8) 0.9112(7) 0.6406(6) 0.0176(17) Uani 1 1 d . . . . .
C13 C 0.7848(9) 1.2143(8) 1.1316(6) 0.0201(18) Uani 1 1 d . . . . .
H13 H 0.7072 1.2530 1.1194 0.024 Uiso 1 1 calc R U . . .
C14 C 0.9054(9) 1.2912(8) 1.2071(6) 0.0208(18) Uani 1 1 d . . . . .
H14 H 0.9079 1.3800 1.2444 0.025 Uiso 1 1 calc R U . . .
C15 C 1.0221(9) 1.2346(8) 1.2264(7) 0.0224(18) Uani 1 1 d . . . . .
H15 H 1.1037 1.2854 1.2757 0.027 Uiso 1 1 calc R U . . .
C16 C 1.0151(9) 1.0991(8) 1.1701(6) 0.0193(17) Uani 1 1 d . . . . .
C17 C 1.1288(9) 1.0290(8) 1.1847(6) 0.0232(19) Uani 1 1 d . . . . .
H17 H 1.2129 1.0743 1.2338 0.028 Uiso 1 1 calc R U . . .
C18 C 1.1155(8) 0.8993(8) 1.1287(6) 0.0208(18) Uani 1 1 d . . . . .
H18 H 1.1898 0.8561 1.1409 0.025 Uiso 1 1 calc R U . . .
C19 C 0.9895(9) 0.8277(8) 1.0510(6) 0.0188(17) Uani 1 1 d . . . . .
C20 C 0.9678(9) 0.6903(8) 0.9918(6) 0.0208(18) Uani 1 1 d . . . . .
H20 H 1.0378 0.6413 1.0004 0.025 Uiso 1 1 calc R U . . .
C21 C 0.8408(9) 0.6326(8) 0.9218(6) 0.0225(19) Uani 1 1 d . . . . .
H21 H 0.8244 0.5426 0.8824 0.027 Uiso 1 1 calc R U . . .
C22 C 0.7350(9) 0.7046(8) 0.9078(6) 0.0218(18) Uani 1 1 d . . . . .
H22 H 0.6499 0.6615 0.8594 0.026 Uiso 1 1 calc R U . . .
C23 C 0.8775(8) 0.8939(7) 1.0339(6) 0.0149(16) Uani 1 1 d . . . . .
C24 C 0.8915(8) 1.0312(7) 1.0947(6) 0.0136(16) Uani 1 1 d . . . . .

loop_
_atom_site_aniso_label
_atom_site_aniso_U_11
_atom_site_aniso_U_22
_atom_site_aniso_U_33
_atom_site_aniso_U_23
_atom_site_aniso_U_13
_atom_site_aniso_U_12
Ag1 0.0517(5) 0.0244(4) 0.0286(4) 0.0101(3) 0.0093(4) 0.0010(3)
Ag2 0.0409(5) 0.0317(4) 0.0315(4) 0.0155(3) 0.0086(4) 0.0070(3)
Ag3 0.0391(5) 0.0340(4) 0.0348(4) 0.0137(3) 0.0174(4) 0.0094(3)
Br1 0.0596(7) 0.0163(4) 0.0326(5) 0.0065(4) 0.0288(5) 0.0010(4)
Br2 0.0269(5) 0.0251(5) 0.0266(5) 0.0119(4) 0.0038(4) -0.0017(4)
Br3 0.0211(5) 0.0290(5) 0.0277(5) 0.0079(4) 0.0069(4) 0.0065(4)
Br4 0.0294(5) 0.0349(5) 0.0388(5) 0.0210(4) 0.0156(4) 0.0111(4)
Br5 0.0278(5) 0.0198(4) 0.0256(5) 0.0047(4) -0.0022(4) -0.0018(4)
Cu1 0.0135(5) 0.0159(5) 0.0156(5) 0.0053(4) 0.0007(4) 0.0010(4)
Cu2 0.0121(5) 0.0168(5) 0.0150(5) 0.0040(4) 0.0014(4) 0.0015(4)
O1 0.022(3) 0.015(3) 0.020(3) 0.007(2) -0.003(3) 0.004(2)
O2 0.012(3) 0.014(3) 0.021(3) 0.008(2) 0.001(2) 0.000(2)
N1 0.020(4) 0.015(3) 0.011(3) 0.006(3) 0.005(3) 0.001(3)
N2 0.015(4) 0.014(3) 0.021(3) 0.007(3) 0.006(3) 0.004(3)
N3 0.013(3) 0.017(3) 0.013(3) 0.009(3) 0.005(3) 0.005(3)
N4 0.011(4) 0.026(4) 0.018(3) 0.007(3) 0.005(3) 0.001(3)
C1 0.018(4) 0.019(4) 0.033(5) 0.011(4) 0.012(4) 0.000(3)
C2 0.030(5) 0.020(4) 0.016(4) 0.000(3) 0.007(4) -0.003(4)
C3 0.022(5) 0.031(5) 0.014(4) 0.005(4) 0.003(4) -0.006(4)
C4 0.022(5) 0.023(4) 0.016(4) 0.008(3) 0.003(4) -0.005(4)
C5 0.018(5) 0.033(5) 0.025(5) 0.011(4) -0.002(4) -0.006(4)
C6 0.015(5) 0.048(6) 0.029(5) 0.019(5) 0.006(4) 0.005(4)
C7 0.014(4) 0.029(5) 0.022(4) 0.015(4) 0.007(4) 0.008(4)
C8 0.021(5) 0.028(5) 0.032(5) 0.017(4) 0.012(4) 0.016(4)
C9 0.027(5) 0.015(4) 0.030(5) 0.008(4) 0.012(4) 0.002(4)
C10 0.020(4) 0.016(4) 0.017(4) 0.005(3) 0.008(4) 0.000(3)
C11 0.017(4) 0.022(4) 0.014(4) 0.005(3) 0.007(3) 0.002(3)
C12 0.020(4) 0.017(4) 0.015(4) 0.010(3) 0.002(4) 0.000(3)
C13 0.021(5) 0.019(4) 0.024(4) 0.013(4) 0.008(4) 0.000(3)
C14 0.025(5) 0.022(4) 0.014(4) 0.006(3) 0.007(4) -0.001(4)
C15 0.021(5) 0.017(4) 0.025(4) 0.007(4) 0.004(4) -0.006(3)
C16 0.021(5) 0.023(4) 0.015(4) 0.007(3) 0.007(4) 0.002(4)
C17 0.020(5) 0.023(4) 0.019(4) 0.007(4) -0.001(4) -0.008(4)
C18 0.013(4) 0.025(4) 0.023(4) 0.010(4) 0.004(4) 0.004(3)
C19 0.025(5) 0.019(4) 0.013(4) 0.006(3) 0.006(4) 0.003(3)
C20 0.022(5) 0.021(4) 0.022(4) 0.009(4) 0.009(4) 0.007(4)
C21 0.035(5) 0.014(4) 0.018(4) 0.004(3) 0.011(4) 0.004(4)
C22 0.023(5) 0.020(4) 0.016(4) 0.005(3) 0.002(4) -0.006(4)
C23 0.015(4) 0.021(4) 0.013(4) 0.011(3) 0.006(3) -0.002(3)
C24 0.014(4) 0.018(4) 0.014(4) 0.010(3) 0.007(3) -0.002(3)

loop_
_atom_type_symbol
_atom_type_description
_atom_type_scat_dispersion_real
_atom_type_scat_dispersion_imag
_atom_type_scat_source
C C 0.0033 0.0016 'International Tables Vol C Tables 4.2.6.8 and 6.1.1.4'
H H 0.0000 0.0000 'International Tables Vol C Tables 4.2.6.8 and 6.1.1.4'
N N 0.0061 0.0033 'International Tables Vol C Tables 4.2.6.8 and 6.1.1.4'
O O 0.0106 0.0060 'International Tables Vol C Tables 4.2.6.8 and 6.1.1.4'
Cu Cu 0.3201 1.2651 'International Tables Vol C Tables 4.2.6.8 and 6.1.1.4'
Br Br -0.2901 2.4595 'International Tables Vol C Tables 4.2.6.8 and 6.1.1.4'
Ag Ag -0.8971 1.1015 'International Tables Vol C Tables 4.2.6.8 and 6.1.1.4'

loop_
_geom_angle_atom_site_label_1
_geom_angle_atom_site_label_2
_geom_angle_atom_site_label_3
_geom_angle
_geom_angle_site_symmetry_1
_geom_angle_site_symmetry_3
_geom_angle_publ_flag
Br1 Ag1 Br3 134.96(5) . . ?
Br1 Ag1 Br5 98.16(4) . 2_666 ?
Br3 Ag1 Br5 98.67(4) . 2_666 ?
Br1 Ag1 Br1 98.08(4) . 2_676 ?
Br3 Ag1 Br1 99.54(4) . 2_676 ?
Br5 Ag1 Br1 133.97(5) 2_666 2_676 ?
Br2 Ag2 Br4 118.23(4) . . ?
Br2 Ag2 Br1 105.11(4) . 2_676 ?
Br4 Ag2 Br1 116.38(4) . 2_676 ?
Br2 Ag2 Br3 114.95(4) . . ?
Br4 Ag2 Br3 105.46(4) . . ?
Br1 Ag2 Br3 94.51(3) 2_676 . ?
Br4 Ag3 Br5 121.52(4) . . ?
Br4 Ag3 Br3 110.75(4) . . ?
Br5 Ag3 Br3 99.45(4) . . ?
Br4 Ag3 Br5 113.43(4) . 2_666 ?
Br5 Ag3 Br5 111.08(3) . 2_666 ?
Br3 Ag3 Br5 96.71(3) . 2_666 ?
Br4 Ag3 Ag3 144.25(5) . 2_666 ?
Br5 Ag3 Ag3 56.75(3) . 2_666 ?
Br3 Ag3 Ag3 104.35(4) . 2_666 ?
Br5 Ag3 Ag3 54.33(3) 2_666 2_666 ?
Ag1 Br1 Ag1 81.92(3) . 2_676 ?
Ag1 Br1 Ag2 153.56(4) . 2_676 ?
Ag1 Br1 Ag2 72.72(3) 2_676 2_676 ?
Ag1 Br1 Cu1 107.03(4) . . ?
Ag1 Br1 Cu1 168.20(5) 2_676 . ?
Ag2 Br1 Cu1 99.14(4) 2_676 . ?
Ag1 Br3 Ag3 73.81(3) . . ?
Ag1 Br3 Ag2 73.63(3) . . ?
Ag3 Br3 Ag2 68.79(3) . . ?
Ag3 Br4 Ag2 73.85(3) . . ?
Ag3 Br5 Ag1 120.79(4) . 2_666 ?
Ag3 Br5 Ag3 68.92(3) . 2_666 ?
Ag1 Br5 Ag3 72.98(3) 2_666 2_666 ?
O1 Cu1 O2 82.2(2) . . ?
O1 Cu1 N2 172.7(3) . . ?
O2 Cu1 N2 96.3(2) . . ?
O1 Cu1 N1 96.6(2) . . ?
O2 Cu1 N1 161.3(2) . . ?
N2 Cu1 N1 82.5(3) . . ?
O1 Cu1 Br1 101.74(18) . . ?
O2 Cu1 Br1 111.69(16) . . ?
N2 Cu1 Br1 85.48(19) . . ?
N1 Cu1 Br1 86.87(18) . . ?
O1 Cu2 O2 81.9(2) . . ?
O1 Cu2 N4 97.6(2) . . ?
O2 Cu2 N4 177.0(3) . . ?
O1 Cu2 N3 164.9(3) . . ?
O2 Cu2 N3 97.6(2) . . ?
N4 Cu2 N3 82.1(3) . . ?
O1 Cu2 O2 100.1(2) . 2_677 ?
O2 Cu2 O2 84.5(2) . 2_677 ?
N4 Cu2 O2 98.5(2) . 2_677 ?
N3 Cu2 O2 94.9(2) . 2_677 ?
Cu1 O1 Cu2 99.0(2) . . ?
Cu1 O2 Cu2 96.2(2) . . ?
Cu1 O2 Cu2 106.5(2) . 2_677 ?
Cu2 O2 Cu2 95.5(2) . 2_677 ?
C1 N1 C12 117.5(7) . . ?
C1 N1 Cu1 129.6(6) . . ?
C12 N1 Cu1 112.7(5) . . ?
C10 N2 C11 118.4(7) . . ?
C10 N2 Cu1 129.1(6) . . ?
C11 N2 Cu1 112.5(5) . . ?
C13 N3 C24 117.9(7) . . ?
C13 N3 Cu2 129.5(5) . . ?
C24 N3 Cu2 112.2(5) . . ?
C22 N4 C23 118.1(7) . . ?
C22 N4 Cu2 129.4(6) . . ?
C23 N4 Cu2 112.5(5) . . ?
N1 C1 C2 122.4(8) . . ?
N1 C1 H1 118.8 . . ?
C2 C1 H1 118.8 . . ?
C3 C2 C1 119.9(8) . . ?
C3 C2 H2 120.1 . . ?
C1 C2 H2 120.1 . . ?
C2 C3 C4 119.4(8) . . ?
C2 C3 H3 120.3 . . ?
C4 C3 H3 120.3 . . ?
C12 C4 C5 119.5(8) . . ?
C12 C4 C3 116.0(8) . . ?
C5 C4 C3 124.4(8) . . ?
C6 C5 C4 120.6(8) . . ?
C6 C5 H5 119.7 . . ?
C4 C5 H5 119.7 . . ?
C5 C6 C7 121.4(8) . . ?
C5 C6 H6 119.3 . . ?
C7 C6 H6 119.3 . . ?
C11 C7 C8 117.0(8) . . ?
C11 C7 C6 118.6(8) . . ?
C8 C7 C6 124.4(8) . . ?
C9 C8 C7 119.5(7) . . ?
C9 C8 H8 120.3 . . ?
C7 C8 H8 120.3 . . ?
C8 C9 C10 119.6(8) . . ?
C8 C9 H9 120.2 . . ?
C10 C9 H9 120.2 . . ?
N2 C10 C9 122.0(8) . . ?
N2 C10 H10 119.0 . . ?
C9 C10 H10 119.0 . . ?
N2 C11 C7 123.4(7) . . ?
N2 C11 C12 116.3(7) . . ?
C7 C11 C12 120.2(8) . . ?
N1 C12 C4 124.7(7) . . ?
N1 C12 C11 115.7(7) . . ?
C4 C12 C11 119.6(7) . . ?
N3 C13 C14 122.1(8) . . ?
N3 C13 H13 118.9 . . ?
C14 C13 H13 118.9 . . ?
C15 C14 C13 119.6(8) . . ?
C15 C14 H14 120.2 . . ?
C13 C14 H14 120.2 . . ?
C14 C15 C16 119.1(8) . . ?
C14 C15 H15 120.4 . . ?
C16 C15 H15 120.4 . . ?
C24 C16 C15 117.1(8) . . ?
C24 C16 C17 118.7(7) . . ?
C15 C16 C17 124.1(8) . . ?
C18 C17 C16 121.3(8) . . ?
C18 C17 H17 119.3 . . ?
C16 C17 H17 119.3 . . ?
C17 C18 C19 120.9(8) . . ?
C17 C18 H18 119.6 . . ?
C19 C18 H18 119.6 . . ?
C23 C19 C20 117.4(7) . . ?
C23 C19 C18 119.0(7) . . ?
C20 C19 C18 123.5(7) . . ?
C21 C20 C19 117.7(7) . . ?
C21 C20 H20 121.1 . . ?
C19 C20 H20 121.1 . . ?
C20 C21 C22 121.8(7) . . ?
C20 C21 H21 119.1 . . ?
C22 C21 H21 119.1 . . ?
N4 C22 C21 121.7(8) . . ?
N4 C22 H22 119.2 . . ?
C21 C22 H22 119.2 . . ?
N4 C23 C19 123.2(7) . . ?
N4 C23 C24 116.9(7) . . ?
C19 C23 C24 119.9(7) . . ?
N3 C24 C16 124.0(7) . . ?
N3 C24 C23 115.8(7) . . ?
C16 C24 C23 120.1(7) . . ?

loop_
_geom_bond_atom_site_label_1
_geom_bond_atom_site_label_2
_geom_bond_distance
_geom_bond_site_symmetry_2
_geom_bond_publ_flag
Ag1 Br1 2.6864(11) . ?
Ag1 Br3 2.6866(12) . ?
Ag1 Br5 2.7377(12) 2_666 ?
Ag1 Br1 2.7649(12) 2_676 ?
Ag2 Br2 2.5827(11) . ?
Ag2 Br4 2.6753(12) . ?
Ag2 Br1 2.8261(12) 2_676 ?
Ag2 Br3 2.8415(13) . ?
Ag3 Br4 2.5837(12) . ?
Ag3 Br5 2.6753(12) . ?
Ag3 Br3 2.7517(12) . ?
Ag3 Br5 2.7540(12) 2_666 ?
Ag3 Ag3 3.0726(15) 2_666 ?
Br1 Ag1 2.7649(12) 2_676 ?
Br1 Ag2 2.8260(12) 2_676 ?
Br1 Cu1 2.9264(13) . ?
Br5 Ag1 2.7377(12) 2_666 ?
Br5 Ag3 2.7540(12) 2_666 ?
Cu1 O1 1.919(5) . ?
Cu1 O2 1.963(5) . ?
Cu1 N2 2.005(6) . ?
Cu1 N1 2.009(7) . ?
Cu2 O1 1.927(5) . ?
Cu2 O2 1.966(5) . ?
Cu2 N4 1.996(7) . ?
Cu2 N3 2.024(6) . ?
Cu2 O2 2.381(5) 2_677 ?
O2 Cu2 2.381(5) 2_677 ?
N1 C1 1.326(10) . ?
N1 C12 1.362(10) . ?
N2 C10 1.331(10) . ?
N2 C11 1.363(10) . ?
N3 C13 1.344(10) . ?
N3 C24 1.360(10) . ?
N4 C22 1.329(10) . ?
N4 C23 1.363(10) . ?
C1 C2 1.396(12) . ?
C1 H1 0.9300 . ?
C2 C3 1.367(13) . ?
C2 H2 0.9300 . ?
C3 C4 1.426(12) . ?
C3 H3 0.9300 . ?
C4 C12 1.381(11) . ?
C4 C5 1.423(12) . ?
C5 C6 1.354(13) . ?
C5 H5 0.9300 . ?
C6 C7 1.434(12) . ?
C6 H6 0.9300 . ?
C7 C11 1.377(11) . ?
C7 C8 1.416(12) . ?
C8 C9 1.370(12) . ?
C8 H8 0.9300 . ?
C9 C10 1.392(11) . ?
C9 H9 0.9300 . ?
C10 H10 0.9300 . ?
C11 C12 1.451(11) . ?
C13 C14 1.391(12) . ?
C13 H13 0.9300 . ?
C14 C15 1.390(12) . ?
C14 H14 0.9300 . ?
C15 C16 1.412(11) . ?
C15 H15 0.9300 . ?
C16 C24 1.385(11) . ?
C16 C17 1.445(12) . ?
C17 C18 1.348(12) . ?
C17 H17 0.9300 . ?
C18 C19 1.423(11) . ?
C18 H18 0.9300 . ?
C19 C23 1.407(11) . ?
C19 C20 1.420(11) . ?
C20 C21 1.365(12) . ?
C20 H20 0.9300 . ?
C21 C22 1.392(12) . ?
C21 H21 0.9300 . ?
C22 H22 0.9300 . ?
C23 C24 1.431(11) . ?

loop_
_geom_torsion_atom_site_label_1
_geom_torsion_atom_site_label_2
_geom_torsion_atom_site_label_3
_geom_torsion_atom_site_label_4
_geom_torsion
_geom_torsion_site_symmetry_1
_geom_torsion_site_symmetry_2
_geom_torsion_site_symmetry_3
_geom_torsion_site_symmetry_4
_geom_torsion_publ_flag
C12 N1 C1 C2 1.1(12) . . . . ?
Cu1 N1 C1 C2 175.9(6) . . . . ?
N1 C1 C2 C3 -2.4(13) . . . . ?
C1 C2 C3 C4 1.8(13) . . . . ?
C2 C3 C4 C12 0.0(12) . . . . ?
C2 C3 C4 C5 178.7(8) . . . . ?
C12 C4 C5 C6 1.3(13) . . . . ?
C3 C4 C5 C6 -177.3(9) . . . . ?
C4 C5 C6 C7 -1.4(14) . . . . ?
C5 C6 C7 C11 0.1(13) . . . . ?
C5 C6 C7 C8 179.0(8) . . . . ?
C11 C7 C8 C9 -1.2(12) . . . . ?
C6 C7 C8 C9 179.8(8) . . . . ?
C7 C8 C9 C10 -0.2(13) . . . . ?
C11 N2 C10 C9 2.4(11) . . . . ?
Cu1 N2 C10 C9 -179.0(6) . . . . ?
C8 C9 C10 N2 -0.4(13) . . . . ?
C10 N2 C11 C7 -3.9(12) . . . . ?
Cu1 N2 C11 C7 177.2(6) . . . . ?
C10 N2 C11 C12 177.1(7) . . . . ?
Cu1 N2 C11 C12 -1.8(9) . . . . ?
C8 C7 C11 N2 3.4(12) . . . . ?
C6 C7 C11 N2 -177.6(7) . . . . ?
C8 C7 C11 C12 -177.7(7) . . . . ?
C6 C7 C11 C12 1.3(12) . . . . ?
C1 N1 C12 C4 0.9(11) . . . . ?
Cu1 N1 C12 C4 -174.8(6) . . . . ?
C1 N1 C12 C11 -179.3(7) . . . . ?
Cu1 N1 C12 C11 5.0(8) . . . . ?
C5 C4 C12 N1 179.8(8) . . . . ?
C3 C4 C12 N1 -1.4(12) . . . . ?
C5 C4 C12 C11 0.1(12) . . . . ?
C3 C4 C12 C11 178.8(7) . . . . ?
N2 C11 C12 N1 -2.1(10) . . . . ?
C7 C11 C12 N1 178.8(7) . . . . ?
N2 C11 C12 C4 177.6(7) . . . . ?
C7 C11 C12 C4 -1.4(12) . . . . ?
C24 N3 C13 C14 -0.1(11) . . . . ?
Cu2 N3 C13 C14 -173.2(6) . . . . ?
N3 C13 C14 C15 -0.2(12) . . . . ?
C13 C14 C15 C16 -1.2(12) . . . . ?
C14 C15 C16 C24 2.8(12) . . . . ?
C14 C15 C16 C17 -178.9(8) . . . . ?
C24 C16 C17 C18 -1.8(12) . . . . ?
C15 C16 C17 C18 179.9(8) . . . . ?
C16 C17 C18 C19 1.7(13) . . . . ?
C17 C18 C19 C23 -0.7(12) . . . . ?
C17 C18 C19 C20 -177.9(8) . . . . ?
C23 C19 C20 C21 0.8(11) . . . . ?
C18 C19 C20 C21 178.1(8) . . . . ?
C19 C20 C21 C22 0.2(12) . . . . ?
C23 N4 C22 C21 -1.4(12) . . . . ?
Cu2 N4 C22 C21 177.8(6) . . . . ?
C20 C21 C22 N4 0.1(13) . . . . ?
C22 N4 C23 C19 2.5(11) . . . . ?
Cu2 N4 C23 C19 -176.9(6) . . . . ?
C22 N4 C23 C24 -176.9(7) . . . . ?
Cu2 N4 C23 C24 3.8(8) . . . . ?
C20 C19 C23 N4 -2.2(11) . . . . ?
C18 C19 C23 N4 -179.6(7) . . . . ?
C20 C19 C23 C24 177.1(7) . . . . ?
C18 C19 C23 C24 -0.2(11) . . . . ?
C13 N3 C24 C16 1.8(11) . . . . ?
Cu2 N3 C24 C16 176.1(6) . . . . ?
C13 N3 C24 C23 179.4(6) . . . . ?
Cu2 N3 C24 C23 -6.3(8) . . . . ?
C15 C16 C24 N3 -3.2(11) . . . . ?
C17 C16 C24 N3 178.4(7) . . . . ?
C15 C16 C24 C23 179.3(7) . . . . ?
C17 C16 C24 C23 0.9(11) . . . . ?
N4 C23 C24 N3 1.8(10) . . . . ?
C19 C23 C24 N3 -177.6(7) . . . . ?
N4 C23 C24 C16 179.5(7) . . . . ?
C19 C23 C24 C16 0.1(11) . . . . ?
